data_9010030
loop_
_publ_author_name
'Bayliss, P.'

_publ_section_title
;Crystal chemistry and crystallography of some minerals within the pyrite
 group
;
_journal_name_full 'American Mineralogist'
_journal_page_first 1168
_journal_page_last 1176
_journal_volume 74
_journal_year 1989
_chemical_formula_sum 'Bi1.3 Pd0.27 Pt0.73 Sb0.07 Te0.63'
_chemical_name_mineral Maslovite
_space_group_IT_number 205
_symmetry_space_group_name_Hall '-P 2ac 2ab 3'
_symmetry_space_group_name_H-M 'P a -3'
_cell_angle_alpha 90
_cell_angle_beta 90
_cell_angle_gamma 90
_cell_length_a 6.687
_cell_length_b 6.687
_cell_length_c 6.687
_cell_formula_units_Z 4
_cell_volume 299.016
_database_code_amcsd 0001277
_exptl_crystal_density_diffrn 11.811
_cod_original_sg_symbol_H-M 'P a 3'
_cod_original_formula_sum '(Pt.73 Pd.27) (Bi1.3 Te.63 Sb.07)'
_cod_database_code 9010030

loop_
_space_group_symop_operation_xyz
x,y,z
1/2+z,x,1/2-y
z,1/2-x,1/2+y
1/2-z,1/2+x,y
-z,-x,-y
1/2+y,1/2-z,-x
1/2-y,-z,1/2+x
-y,1/2+z,1/2-x
y,z,x
x,1/2-y,1/2+z
1/2-x,1/2+y,z
1/2+x,y,1/2-z
-x,-y,-z
1/2-z,-x,1/2+y
-z,1/2+x,1/2-y
1/2+z,1/2-x,-y
z,x,y
1/2-y,1/2+z,x
1/2+y,z,1/2-x
y,1/2-z,1/2+x
-y,-z,-x
-x,1/2+y,1/2-z
1/2+x,1/2-y,-z
1/2-x,-y,1/2+z

loop_
_atom_site_label
_atom_site_fract_x
_atom_site_fract_y
_atom_site_fract_z
_atom_site_occupancy
Pt 0.00000 0.00000 0.00000 0.73000
Pd 0.00000 0.00000 0.00000 0.27000
Bi 0.36900 0.36900 0.36900 0.65000
Te 0.36900 0.36900 0.36900 0.31500
Sb 0.36900 0.36900 0.36900 0.03500

loop_
_cod_related_entry_id
_cod_related_entry_database
_cod_related_entry_code
1 AMCSD 0001277
